data_1528568
loop_
_publ_author_name
'Heinl, U.'
'Hinse, P.'
'Froehlich, R.'
'Mattes, R.'

_publ_section_title
;
 Monomere und polymere Dimethylaminothioquadrato-Komplexe: Die
 Kristallstrukturen von Nickel(II)-, Cobalt(II)-, Silber(I)-, Platin(II)-,
 Gold(I)- Quecksilber(II)- und Blei(II)-Dimethylaminothioquadraten
;
_journal_name_full 'Zeitschrift fuer Anorganische und Allgemeine Chemie'
_journal_page_first 770
_journal_page_last 778
_journal_volume 628
_journal_year 2002
_chemical_formula_sum 'C12 H12 Hg N2 O4 S2'
_chemical_name_systematic 'Hg (S C4 O2 N (C H3)2)2'
_space_group_IT_number 142
_symmetry_space_group_name_Hall '-I 4bd 2c'
_symmetry_space_group_name_H-M 'I 41/a c d :2'
_cell_angle_alpha 90
_cell_angle_beta 90
_cell_angle_gamma 90
_cell_formula_units_Z 16
_cell_length_a 15.429
_cell_length_b 15.429
_cell_length_c 25.09
_cell_volume 5972.776
_citation_journal_id_ASTM ZAACAB
_cod_data_source_file Heinl_ZAACAB_2002_1043.cif
_cod_data_source_block C12H12Hg1N2O4S2
_cod_original_formula_sum 'C12 H12 Hg1 N2 O4 S2'
_cod_database_code 1528568

loop_
_symmetry_equiv_pos_as_xyz
x,y,z
-y+1/4,x+3/4,z+1/4
-x+1/2,-y,z+1/2
y+1/4,-x+1/4,z+3/4
x,-y,-z+1/2
y+1/4,x+3/4,-z+3/4
-x+1/2,y,-z
-y+1/4,-x+1/4,-z+1/4
-x,-y,-z
y-1/4,-x-3/4,-z-1/4
x-1/2,y,-z-1/2
-y-1/4,x-1/4,-z-3/4
-x,y,z-1/2
-y-1/4,-x-3/4,z-3/4
x-1/2,-y,z
y-1/4,x-1/4,z-1/4
x+1/2,y+1/2,z+1/2
-y+3/4,x+5/4,z+3/4
-x+1,-y+1/2,z+1
y+3/4,-x+3/4,z+5/4
x+1/2,-y+1/2,-z+1
y+3/4,x+5/4,-z+5/4
-x+1,y+1/2,-z+1/2
-y+3/4,-x+3/4,-z+3/4
-x+1/2,-y+1/2,-z+1/2
y+1/4,-x-1/4,-z+1/4
x,y+1/2,-z
-y+1/4,x+1/4,-z-1/4
-x+1/2,y+1/2,z
-y+1/4,-x-1/4,z-1/4
x,-y+1/2,z+1/2
y+1/4,x+1/4,z+1/4

loop_
_atom_site_label
_atom_site_type_symbol
_atom_site_fract_x
_atom_site_fract_y
_atom_site_fract_z
_atom_site_occupancy
_atom_site_U_iso_or_equiv
O2 O-2 0.15401 -0.05477 0.04326 1 0.0
H1 H-1 0.1331 0.2774 0.062 1 0.0
H5 H-1 0.3418 0.2618 0.1273 1 0.0
N1 N-3 0.25042 0.2235 0.07509 1 0.0
H6 H-1 0.3634 0.2875 0.0669 1 0.0
S1 S-2 0.04233 0.13406 0.03704 1 0.0
Hg1 Hg+2 0 0 0 1 0.0
C3 C+4 0.1911 0.2977 0.07188 1 0.0
C5 C+2 0.2699 0.0576 0.06774 1 0.0
C4 C+4 0.34 0.2421 0.09019 1 0.0
H4 H-1 0.375 0.1894 0.0865 1 0.0
H2 H-1 0.212 0.3386 0.0449 1 0.0
H3 H-1 0.1884 0.3268 0.1066 1 0.0
C1 C+1 0.1459 0.1026 0.0524 1 0.0
C6 C+2 0.1835 0.0176 0.05261 1 0.0
O1 O-2 0.34317 0.03267 0.07581 1 0.0
C2 C+1 0.2245 0.1438 0.06663 1 0.0
